data_7240093
loop_
_publ_author_name
'Sakiyama, Hiroshi'
'Abiko, Takaaki'
'Yoshida, Kosuke'
'Shomura, Kaoru'
'Mitsuhashi, Ryoji'
'Koyama, Yoshiki'
'Mikuriya, Masahiro'
'Koikawa, Masayuki'
'Mitsumi, Minoru'

_publ_section_title
;
 Detailed magnetic analysis and successful deep-neural-network-based
 conformational prediction for [VO(dmso)5][BPh4]2
;
_journal_issue 16
_journal_name_full 'RSC Advances'
_journal_page_first 9678
_journal_page_last 9685
_journal_paper_doi 10.1039/D0RA00854K
_journal_volume 10
_journal_year 2020
_chemical_formula_moiety 'C10 H30 O6 S5 V, 2(C24 H20 B)'
_chemical_formula_sum 'C58 H70 B2 O6 S5 V'
_chemical_formula_weight 1096.00
_space_group_crystal_system monoclinic
_space_group_IT_number 14
_space_group_name_Hall '-P 2ybc'
_space_group_name_H-M_alt 'P 1 21/c 1'
_atom_sites_solution_hydrogens geom
_audit_creation_method SHELXL-2014/7
_audit_update_record
;
2020-01-16 deposited with the CCDC.	2020-03-02 downloaded from the CCDC.
;
_cell_angle_alpha 90
_cell_angle_beta 91.0600(10)
_cell_angle_gamma 90
_cell_formula_units_Z 4
_cell_length_a 11.7605(7)
_cell_length_b 12.7062(8)
_cell_length_c 37.334(2)
_cell_measurement_reflns_used 3786
_cell_measurement_temperature 90(2)
_cell_measurement_theta_max 24.02
_cell_measurement_theta_min 2.29
_cell_volume 5577.9(6)
_computing_cell_refinement 'Bruker SAINT'
_computing_data_collection 'Bruker APEX2'
_computing_data_reduction 'Bruker SAINT'
_computing_molecular_graphics 'Yadokari-XG 2009 (Wakita,Nemoto et al., 2009)'
_computing_publication_material 'SHELXL-2014/7 (Sheldrick, 2014)'
_computing_structure_refinement 'SHELXL-2014/7 (Sheldrick, 2014)'
_computing_structure_solution 'SHELXT 2014/5 (Sheldrick, 2014)'
_diffrn_ambient_temperature 90(2)
_diffrn_measured_fraction_theta_full 0.999
_diffrn_measured_fraction_theta_max 0.954
_diffrn_measurement_device_type 'Bruker APEX CCD'
_diffrn_measurement_method '\f and \w scans'
_diffrn_radiation_type MoK\a
_diffrn_radiation_wavelength 0.71073
_diffrn_reflns_av_R_equivalents 0.0541
_diffrn_reflns_av_unetI/netI 0.0702
_diffrn_reflns_Laue_measured_fraction_full 0.999
_diffrn_reflns_Laue_measured_fraction_max 0.954
_diffrn_reflns_limit_h_max 15
_diffrn_reflns_limit_h_min -15
_diffrn_reflns_limit_k_max 16
_diffrn_reflns_limit_k_min -17
_diffrn_reflns_limit_l_max 40
_diffrn_reflns_limit_l_min -50
_diffrn_reflns_number 36379
_diffrn_reflns_point_group_measured_fraction_full 0.999
_diffrn_reflns_point_group_measured_fraction_max 0.954
_diffrn_reflns_theta_full 25.242
_diffrn_reflns_theta_max 28.553
_diffrn_reflns_theta_min 2.182
_diffrn_source 'fine-focus sealed tube'
_exptl_absorpt_coefficient_mu 0.414
_exptl_absorpt_correction_T_max 0.907
_exptl_absorpt_correction_T_min 0.858
_exptl_absorpt_correction_type multi-scan
_exptl_absorpt_process_details SADABS
_exptl_crystal_colour blue
_exptl_crystal_density_diffrn 1.305
_exptl_crystal_description platelet
_exptl_crystal_F_000 2316
_exptl_crystal_size_max 0.380
_exptl_crystal_size_mid 0.260
_exptl_crystal_size_min 0.240
_refine_diff_density_max 0.450
_refine_diff_density_min -0.376
_refine_diff_density_rms 0.082
_refine_ls_extinction_method none
_refine_ls_goodness_of_fit_ref 1.027
_refine_ls_hydrogen_treatment constr
_refine_ls_matrix_type full
_refine_ls_number_parameters 668
_refine_ls_number_reflns 13561
_refine_ls_number_restraints 4
_refine_ls_restrained_S_all 1.026
_refine_ls_R_factor_all 0.0833
_refine_ls_R_factor_gt 0.0544
_refine_ls_shift/su_max 0.004
_refine_ls_shift/su_mean 0.000
_refine_ls_structure_factor_coef Fsqd
_refine_ls_weighting_details 'w=1/[\s^2^(Fo^2^)+(0.0501P)^2^+3.0307P] where P=(Fo^2^+2Fc^2^)/3'
_refine_ls_weighting_scheme calc
_refine_ls_wR_factor_gt 0.1136
_refine_ls_wR_factor_ref 0.1289
_reflns_Friedel_coverage 0.000
_reflns_number_gt 9770
_reflns_number_total 13561
_reflns_threshold_expression 'I > 2\s(I)'
_cod_data_source_file d0ra00854k2.cif
_cod_data_source_block HS11091m_0m
_cod_depositor_comments 'Adding full bibliography for 7240093.cif.'
_cod_original_cell_volume 5578.0(6)
_cod_original_sg_symbol_H-M 'P 21/c'
_cod_database_code 7240093
_shelx_shelxl_version_number 2014/7
_shelx_space_group_comment
;
The symmetry employed for this shelxl refinement is uniquely defined
by the following loop, which should always be used as a source of
symmetry information in preference to the above space-group names.
They are only intended as comments.
;
_shelx_estimated_absorpt_t_min 0.858
_shelx_estimated_absorpt_t_max 0.907

loop_
_space_group_symop_operation_xyz
'x, y, z'
'-x, y+1/2, -z+1/2'
'-x, -y, -z'
'x, -y-1/2, z-1/2'

loop_
_atom_site_label
_atom_site_type_symbol
_atom_site_fract_x
_atom_site_fract_y
_atom_site_fract_z
_atom_site_U_iso_or_equiv
_atom_site_adp_type
_atom_site_occupancy
_atom_site_site_symmetry_order
_atom_site_calc_flag
_atom_site_refinement_flags_posn
_atom_site_refinement_flags_adp
_atom_site_refinement_flags_occupancy
_atom_site_disorder_assembly
_atom_site_disorder_group
V1 V 0.14468(4) 0.30005(3) 0.36571(2) 0.01492(10) Uani 1 1 d . . . . .
O1 O 0.05844(15) 0.32121(14) 0.33294(5) 0.0206(4) Uani 1 1 d . . . . .
O2 O 0.26991(14) 0.25902(13) 0.40733(4) 0.0167(4) Uani 1 1 d . . . . .
S1 S 0.39531(6) 0.23414(6) 0.40238(2) 0.02417(16) Uani 1 1 d . . . . .
C1 C 0.4663(2) 0.3565(3) 0.40786(9) 0.0364(8) Uani 1 1 d . . . . .
H1 H 0.5482 0.3463 0.4050 0.055 Uiso 1 1 calc R U . . .
H1A H 0.4379 0.4063 0.3898 0.055 Uiso 1 1 calc R U . . .
H1B H 0.4519 0.3843 0.4318 0.055 Uiso 1 1 calc R U . . .
C2 C 0.4376(3) 0.1765(2) 0.44381(9) 0.0381(8) Uani 1 1 d . . . . .
H2 H 0.5184 0.1577 0.4431 0.057 Uiso 1 1 calc R U . . .
H2A H 0.4256 0.2270 0.4632 0.057 Uiso 1 1 calc R U . . .
H2B H 0.3923 0.1131 0.4480 0.057 Uiso 1 1 calc R U . . .
C3 C 0.1931(3) 0.5231(2) 0.29705(7) 0.0308(7) Uani 1 1 d . . . . .
H3 H 0.1670 0.5920 0.2884 0.046 Uiso 1 1 calc R U . . .
H3A H 0.2649 0.5050 0.2856 0.046 Uiso 1 1 calc R U . . .
H3B H 0.1357 0.4697 0.2911 0.046 Uiso 1 1 calc R U . . .
C4 C 0.3432(2) 0.6006(2) 0.34635(8) 0.0260(6) Uani 1 1 d . . . . .
H4 H 0.3280 0.6741 0.3400 0.039 Uiso 1 1 calc R U . . .
H4A H 0.3752 0.5971 0.3707 0.039 Uiso 1 1 calc R U . . .
H4B H 0.3974 0.5706 0.3296 0.039 Uiso 1 1 calc R U . . .
C5 C 0.3404(2) 0.0848(2) 0.29089(8) 0.0273(6) Uani 1 1 d . . . . .
H5 H 0.3431 0.0695 0.2652 0.041 Uiso 1 1 calc R U . . .
H5A H 0.4148 0.1107 0.2992 0.041 Uiso 1 1 calc R U . . .
H5B H 0.3213 0.0204 0.3039 0.041 Uiso 1 1 calc R U . . .
C6 C 0.1121(2) 0.1029(2) 0.29119(8) 0.0308(7) Uani 1 1 d . . . . .
H6 H 0.1013 0.0906 0.2654 0.046 Uiso 1 1 calc R U . . .
H6A H 0.1216 0.0353 0.3035 0.046 Uiso 1 1 calc R U . . .
H6B H 0.0454 0.1394 0.3005 0.046 Uiso 1 1 calc R U . . .
C7 C 0.0191(2) -0.0204(2) 0.39282(7) 0.0212(6) Uani 1 1 d . . . . .
H7 H 0.0489 -0.0884 0.4011 0.032 Uiso 1 1 calc R U . . .
H7A H -0.0517 -0.0047 0.4052 0.037(9) Uiso 1 1 calc R . . . .
H7B H 0.0041 -0.0234 0.3669 0.055 Uiso 1 1 calc R U . . .
C8 C 0.1042(2) 0.0863(2) 0.44940(7) 0.0254(6) Uani 1 1 d . . . . .
H8 H 0.1405 0.0249 0.4607 0.038 Uiso 1 1 calc R U . . .
H8A H 0.1403 0.1507 0.4585 0.038 Uiso 1 1 calc R U . . .
H8B H 0.0232 0.0871 0.4550 0.038 Uiso 1 1 calc R U . . .
B1 B 0.7026(2) 0.3144(2) 0.27609(7) 0.0143(6) Uani 1 1 d . . . . .
O3 O 0.25496(15) 0.41668(13) 0.35478(5) 0.0189(4) Uani 1 1 d . . . . .
S2 S 0.21434(5) 0.52795(5) 0.34411(2) 0.01774(14) Uani 1 1 d . . . . .
C11 C 0.7318(2) 0.0223(2) 0.34427(7) 0.0217(6) Uani 1 1 d . . . . .
H11 H 0.7381 -0.0382 0.3591 0.026 Uiso 1 1 calc R U . . .
C12 C 0.8234(2) 0.5769(2) 0.32266(7) 0.0209(6) Uani 1 1 d . . . . .
H12 H 0.8866 0.6226 0.3201 0.025 Uiso 1 1 calc R U . . .
C13 C 0.9990(2) 0.31030(19) 0.22620(7) 0.0192(5) Uani 1 1 d . . . . .
H13 H 1.0772 0.3075 0.2330 0.023 Uiso 1 1 calc R U . . .
B2 B 0.2598(2) 0.7478(2) 0.46717(7) 0.0146(6) Uani 1 1 d . . . . .
O4 O 0.24340(15) 0.19549(14) 0.33955(4) 0.0205(4) Uani 1 1 d . . . . .
S3 S 0.23572(6) 0.18185(5) 0.29867(2) 0.02199(15) Uani 1 1 d . . . . .
O5 O 0.06030(14) 0.17860(13) 0.38782(5) 0.0185(4) Uani 1 1 d . . . . .
S4 S 0.11993(5) 0.07923(5) 0.40229(2) 0.01684(14) Uani 1 1 d . . . . .
O6 O 0.07485(14) 0.39211(13) 0.40281(4) 0.0180(4) Uani 1 1 d . . . . .
C14 C 0.7158(2) 0.20656(19) 0.30069(6) 0.0151(5) Uani 1 1 d . . . . .
C15 C 0.8022(2) 0.1317(2) 0.29720(7) 0.0184(5) Uani 1 1 d . . . . .
H15 H 0.8577 0.1426 0.2794 0.022 Uiso 1 1 calc R U . . .
C16 C 0.8110(2) 0.0423(2) 0.31845(7) 0.0208(6) Uani 1 1 d . . . . .
H16 H 0.8721 -0.0054 0.3151 0.025 Uiso 1 1 calc R U . . .
C17 C 0.6425(2) 0.0925(2) 0.34816(7) 0.0223(6) Uani 1 1 d . . . . .
H17 H 0.5861 0.0794 0.3655 0.027 Uiso 1 1 calc R U . . .
C18 C 0.6353(2) 0.1816(2) 0.32689(7) 0.0191(5) Uani 1 1 d . . . . .
H18 H 0.5731 0.2282 0.3301 0.023 Uiso 1 1 calc R U . . .
C19 C 0.5763(2) 0.31409(19) 0.25709(6) 0.0152(5) Uani 1 1 d . . . . .
C20 C 0.5358(2) 0.2226(2) 0.23987(7) 0.0185(5) Uani 1 1 d . . . . .
H20 H 0.5788 0.1596 0.2423 0.022 Uiso 1 1 calc R U . . .
C21 C 0.4362(2) 0.2201(2) 0.21956(7) 0.0206(6) Uani 1 1 d . . . . .
H21 H 0.4123 0.1564 0.2084 0.025 Uiso 1 1 calc R U . . .
C22 C 0.3714(2) 0.3107(2) 0.21543(7) 0.0209(6) Uani 1 1 d . . . . .
H22 H 0.3036 0.3098 0.2012 0.025 Uiso 1 1 calc R U . . .
C23 C 0.4065(2) 0.4021(2) 0.23226(7) 0.0192(5) Uani 1 1 d . . . . .
H23 H 0.3626 0.4645 0.2298 0.023 Uiso 1 1 calc R U . . .
C24 C 0.5066(2) 0.4027(2) 0.25295(6) 0.0166(5) Uani 1 1 d . . . . .
H24 H 0.5284 0.4660 0.2647 0.020 Uiso 1 1 calc R U . . .
C25 C 0.7198(2) 0.41865(19) 0.30235(6) 0.0151(5) Uani 1 1 d . . . . .
C26 C 0.8109(2) 0.4895(2) 0.30034(7) 0.0180(5) Uani 1 1 d . . . . .
H26 H 0.8671 0.4773 0.2829 0.022 Uiso 1 1 calc R U . . .
C27 C 0.7437(2) 0.5968(2) 0.34845(7) 0.0193(5) Uani 1 1 d . . . . .
H27 H 0.7518 0.6558 0.3639 0.023 Uiso 1 1 calc R U . . .
C28 C 0.6519(2) 0.5295(2) 0.35144(7) 0.0177(5) Uani 1 1 d . . . . .
H28 H 0.5963 0.5424 0.3691 0.021 Uiso 1 1 calc R U . . .
C29 C 0.6405(2) 0.4432(2) 0.32886(7) 0.0183(5) Uani 1 1 d . . . . .
H29 H 0.5762 0.3987 0.3314 0.022 Uiso 1 1 calc R U . . .
C30 C 0.7986(2) 0.31576(18) 0.24423(6) 0.0150(5) Uani 1 1 d . . . . .
C31 C 0.9163(2) 0.31180(19) 0.25216(7) 0.0181(5) Uani 1 1 d . . . . .
H31 H 0.9401 0.3101 0.2766 0.022 Uiso 1 1 calc R U . . .
C32 C 0.9670(2) 0.3130(2) 0.19016(7) 0.0193(5) Uani 1 1 d . . . . .
H32 H 1.0227 0.3115 0.1721 0.023 Uiso 1 1 calc R U . . .
C33 C 0.8529(2) 0.31780(19) 0.18116(7) 0.0192(5) Uani 1 1 d . . . . .
H33 H 0.8299 0.3198 0.1566 0.023 Uiso 1 1 calc R U . . .
C34 C 0.7710(2) 0.31977(19) 0.20761(6) 0.0161(5) Uani 1 1 d . . . . .
H34 H 0.6931 0.3240 0.2005 0.019 Uiso 1 1 calc R U . . .
C35 C 0.3524(2) 0.76866(19) 0.43553(6) 0.0160(5) Uani 1 1 d . . . . .
C36 C 0.4582(2) 0.7185(2) 0.43582(7) 0.0186(5) Uani 1 1 d . . . . .
H36 H 0.4745 0.6682 0.4540 0.022 Uiso 1 1 calc R U . . .
C37 C 0.5410(2) 0.7396(2) 0.41039(7) 0.0243(6) Uani 1 1 d . . . . .
H37 H 0.6119 0.7038 0.4116 0.029 Uiso 1 1 calc R U . . .
C38 C 0.5204(2) 0.8121(2) 0.38346(7) 0.0255(6) Uani 1 1 d . . . . .
H38 H 0.5760 0.8260 0.3660 0.031 Uiso 1 1 calc R U . . .
C39 C 0.4171(2) 0.8641(2) 0.38250(7) 0.0249(6) Uani 1 1 d . . . . .
H39 H 0.4016 0.9145 0.3643 0.030 Uiso 1 1 calc R U . . .
C40 C 0.3357(2) 0.8431(2) 0.40810(7) 0.0191(5) Uani 1 1 d . . . . .
H40 H 0.2658 0.8806 0.4070 0.023 Uiso 1 1 calc R U . . .
C41 C 0.2794(2) 0.83651(19) 0.49877(6) 0.0148(5) Uani 1 1 d . . . . .
C42 C 0.3409(2) 0.92946(19) 0.49447(7) 0.0177(5) Uani 1 1 d . . . . .
H42 H 0.3759 0.9418 0.4721 0.021 Uiso 1 1 calc R U . . .
C43 C 0.3534(2) 1.0048(2) 0.52114(7) 0.0205(6) Uani 1 1 d . . . . .
H43 H 0.3952 1.0672 0.5166 0.025 Uiso 1 1 calc R U . . .
C44 C 0.3052(2) 0.9893(2) 0.55431(7) 0.0212(6) Uani 1 1 d . . . . .
H44 H 0.3132 1.0406 0.5727 0.025 Uiso 1 1 calc R U . . .
C45 C 0.2451(2) 0.8974(2) 0.56009(7) 0.0195(5) Uani 1 1 d . . . . .
H45 H 0.2123 0.8847 0.5827 0.023 Uiso 1 1 calc R U . . .
C46 C 0.2327(2) 0.8238(2) 0.53290(6) 0.0179(5) Uani 1 1 d . . . . .
H46 H 0.1906 0.7616 0.5376 0.021 Uiso 1 1 calc R U . . .
C47 C 0.1284(2) 0.75555(19) 0.45101(6) 0.0153(5) Uani 1 1 d . . . . .
C48 C 0.0979(2) 0.71448(19) 0.41712(6) 0.0164(5) Uani 1 1 d . . . . .
H48 H 0.1564 0.6869 0.4026 0.020 Uiso 1 1 calc R U . . .
C49 C -0.0128(2) 0.7122(2) 0.40392(7) 0.0190(5) Uani 1 1 d . . . . .
H49 H -0.0288 0.6830 0.3810 0.023 Uiso 1 1 calc R U . . .
C50 C -0.1006(2) 0.7528(2) 0.42421(7) 0.0220(6) Uani 1 1 d . . . . .
H50 H -0.1768 0.7513 0.4154 0.026 Uiso 1 1 calc R U . . .
C51 C -0.0747(2) 0.7954(2) 0.45754(7) 0.0233(6) Uani 1 1 d . . . . .
H51 H -0.1334 0.8242 0.4717 0.028 Uiso 1 1 calc R U . . .
C52 C 0.0371(2) 0.7960(2) 0.47029(7) 0.0201(5) Uani 1 1 d . . . . .
H52 H 0.0524 0.8254 0.4933 0.024 Uiso 1 1 calc R U . . .
C53 C 0.2790(2) 0.62768(19) 0.48300(6) 0.0148(5) Uani 1 1 d . . . . .
C54 C 0.3446(2) 0.6052(2) 0.51375(7) 0.0192(5) Uani 1 1 d . . . . .
H54 H 0.3782 0.6622 0.5266 0.023 Uiso 1 1 calc R U . . .
C55 C 0.3629(2) 0.5035(2) 0.52652(7) 0.0216(6) Uani 1 1 d . . . . .
H55 H 0.4082 0.4925 0.5475 0.026 Uiso 1 1 calc R U . . .
C56 C 0.3152(2) 0.4186(2) 0.50874(7) 0.0214(6) Uani 1 1 d . . . . .
H56 H 0.3259 0.3491 0.5176 0.026 Uiso 1 1 calc R U . . .
C57 C 0.2516(2) 0.4366(2) 0.47781(7) 0.0215(6) Uani 1 1 d . . . . .
H57 H 0.2195 0.3790 0.4649 0.026 Uiso 1 1 calc R U . . .
C58 C 0.2347(2) 0.5390(2) 0.46549(7) 0.0187(5) Uani 1 1 d . . . . .
H58 H 0.1908 0.5490 0.4441 0.022 Uiso 1 1 calc R U . . .
S5A S -0.02939(6) 0.35735(6) 0.42459(2) 0.0171(2) Uani 0.854(2) 1 d D . P A 1
C9A C -0.1432(6) 0.3540(8) 0.3929(3) 0.035(3) Uani 0.854(2) 1 d D . P A 1
H9 H -0.2131 0.3324 0.4048 0.053 Uiso 0.854(2) 1 calc R U P A 1
H9A H -0.1539 0.4242 0.3824 0.053 Uiso 0.854(2) 1 calc R U P A 1
H9B H -0.1258 0.3036 0.3739 0.053 Uiso 0.854(2) 1 calc R U P A 1
C10A C -0.0639(7) 0.4730(7) 0.44916(13) 0.0294(18) Uani 0.854(2) 1 d D . P A 1
H10 H -0.1300 0.4590 0.4641 0.044 Uiso 0.854(2) 1 calc R U P A 1
H10A H 0.0010 0.4931 0.4645 0.044 Uiso 0.854(2) 1 calc R U P A 1
H10B H -0.0818 0.5303 0.4324 0.044 Uiso 0.854(2) 1 calc R U P A 1
S5B S -0.0371(4) 0.4470(4) 0.40133(13) 0.0237(13) Uani 0.146(2) 1 d D . P A 2
C10B C -0.059(6) 0.456(5) 0.4485(5) 0.042(17) Uiso 0.146(2) 1 d D . P A 2
C9B C -0.152(3) 0.357(3) 0.3934(12) 0.007(9) Uiso 0.146(2) 1 d D . P A 2

loop_
_atom_site_aniso_label
_atom_site_aniso_U_11
_atom_site_aniso_U_22
_atom_site_aniso_U_33
_atom_site_aniso_U_23
_atom_site_aniso_U_13
_atom_site_aniso_U_12
V1 0.0154(2) 0.0153(2) 0.0140(2) -0.00043(16) -0.00137(16) 0.00062(17)
O1 0.0233(10) 0.0202(10) 0.0182(9) -0.0001(7) -0.0039(8) 0.0013(8)
O2 0.0143(9) 0.0192(9) 0.0166(9) -0.0004(7) 0.0007(7) -0.0008(7)
S1 0.0152(3) 0.0345(4) 0.0227(4) -0.0060(3) -0.0022(3) 0.0025(3)
C1 0.0218(15) 0.047(2) 0.0398(18) 0.0226(15) -0.0093(13) -0.0123(14)
C2 0.0279(17) 0.0321(18) 0.054(2) 0.0189(15) -0.0155(15) -0.0047(14)
C3 0.0460(19) 0.0283(16) 0.0178(14) 0.0067(11) -0.0061(13) -0.0034(14)
C4 0.0258(15) 0.0216(15) 0.0304(16) 0.0063(11) -0.0044(12) -0.0052(12)
C5 0.0231(15) 0.0246(15) 0.0347(16) -0.0079(12) 0.0114(12) -0.0028(12)
C6 0.0284(16) 0.0309(17) 0.0328(17) -0.0128(13) -0.0074(13) 0.0016(13)
C7 0.0248(14) 0.0149(13) 0.0237(14) -0.0008(10) -0.0025(11) -0.0030(11)
C8 0.0323(16) 0.0262(15) 0.0175(14) 0.0001(11) -0.0042(11) -0.0003(12)
B1 0.0139(14) 0.0159(14) 0.0130(13) -0.0013(10) -0.0009(10) -0.0010(11)
O3 0.0194(9) 0.0176(9) 0.0196(9) 0.0042(7) -0.0007(7) 0.0017(7)
S2 0.0185(3) 0.0174(3) 0.0173(3) 0.0008(2) -0.0003(2) 0.0002(2)
C11 0.0283(15) 0.0202(14) 0.0163(13) 0.0034(10) -0.0078(11) -0.0048(11)
C12 0.0192(14) 0.0224(14) 0.0210(14) 0.0009(10) -0.0052(10) -0.0048(11)
C13 0.0172(13) 0.0169(13) 0.0234(14) 0.0012(10) 0.0007(10) 0.0023(10)
B2 0.0151(14) 0.0153(14) 0.0133(13) -0.0007(10) -0.0010(11) -0.0005(11)
O4 0.0234(10) 0.0225(10) 0.0155(9) -0.0043(7) -0.0021(7) 0.0049(8)
S3 0.0326(4) 0.0179(3) 0.0156(3) -0.0003(2) 0.0036(3) 0.0006(3)
O5 0.0174(9) 0.0143(9) 0.0238(10) 0.0017(7) -0.0013(7) 0.0017(7)
S4 0.0169(3) 0.0152(3) 0.0184(3) 0.0009(2) -0.0003(2) 0.0013(2)
O6 0.0152(9) 0.0194(9) 0.0196(9) -0.0012(7) 0.0042(7) -0.0012(7)
C14 0.0165(12) 0.0170(12) 0.0115(12) -0.0024(9) -0.0030(9) -0.0024(10)
C15 0.0175(13) 0.0214(13) 0.0163(13) -0.0001(10) -0.0006(10) -0.0009(10)
C16 0.0200(14) 0.0200(14) 0.0221(14) 0.0006(10) -0.0048(11) 0.0025(11)
C17 0.0256(15) 0.0230(14) 0.0184(13) 0.0010(10) 0.0036(11) -0.0051(11)
C18 0.0207(13) 0.0199(13) 0.0167(13) -0.0016(10) 0.0014(10) -0.0007(11)
C19 0.0172(13) 0.0172(13) 0.0113(12) 0.0020(9) 0.0000(9) -0.0019(10)
C20 0.0199(13) 0.0162(13) 0.0195(13) -0.0005(10) -0.0012(10) 0.0019(10)
C21 0.0210(14) 0.0241(14) 0.0167(13) -0.0020(10) -0.0017(10) -0.0060(11)
C22 0.0158(13) 0.0287(15) 0.0180(13) 0.0022(11) -0.0032(10) -0.0008(11)
C23 0.0167(13) 0.0226(14) 0.0184(13) 0.0045(10) 0.0020(10) 0.0038(11)
C24 0.0185(13) 0.0169(13) 0.0145(12) -0.0006(9) -0.0008(10) -0.0019(10)
C25 0.0157(12) 0.0161(12) 0.0133(12) 0.0025(9) -0.0039(9) 0.0018(10)
C26 0.0177(13) 0.0207(13) 0.0155(12) -0.0007(10) -0.0009(10) -0.0026(10)
C27 0.0238(14) 0.0149(13) 0.0189(13) -0.0028(10) -0.0060(11) 0.0016(10)
C28 0.0188(13) 0.0190(13) 0.0153(12) -0.0009(10) -0.0008(10) 0.0044(10)
C29 0.0173(13) 0.0196(13) 0.0179(13) 0.0033(10) -0.0016(10) -0.0008(10)
C30 0.0183(13) 0.0096(11) 0.0172(12) -0.0004(9) -0.0003(10) -0.0011(10)
C31 0.0199(13) 0.0178(13) 0.0164(13) 0.0020(10) -0.0014(10) 0.0006(10)
C32 0.0228(14) 0.0171(13) 0.0183(13) -0.0003(10) 0.0055(11) 0.0013(11)
C33 0.0289(15) 0.0139(12) 0.0149(13) -0.0001(9) 0.0003(11) -0.0012(11)
C34 0.0164(13) 0.0152(13) 0.0166(13) -0.0010(9) -0.0015(10) 0.0001(10)
C35 0.0180(13) 0.0168(12) 0.0132(12) -0.0038(9) 0.0006(10) -0.0038(10)
C36 0.0204(13) 0.0178(13) 0.0176(13) -0.0027(10) -0.0012(10) -0.0019(10)
C37 0.0182(14) 0.0274(15) 0.0274(15) -0.0083(12) 0.0035(11) -0.0020(11)
C38 0.0241(15) 0.0319(16) 0.0208(14) -0.0055(11) 0.0093(11) -0.0121(12)
C39 0.0299(16) 0.0279(15) 0.0169(13) 0.0031(11) -0.0029(11) -0.0083(12)
C40 0.0197(13) 0.0208(14) 0.0168(13) 0.0006(10) -0.0001(10) 0.0009(11)
C41 0.0114(12) 0.0161(12) 0.0167(12) 0.0011(9) -0.0027(9) 0.0027(9)
C42 0.0181(13) 0.0180(13) 0.0169(13) 0.0026(10) 0.0003(10) 0.0015(10)
C43 0.0216(14) 0.0182(13) 0.0217(14) 0.0006(10) -0.0035(11) -0.0016(11)
C44 0.0216(14) 0.0209(14) 0.0209(14) -0.0051(10) -0.0051(11) 0.0042(11)
C45 0.0201(14) 0.0235(14) 0.0150(13) -0.0003(10) 0.0012(10) 0.0019(11)
C46 0.0157(13) 0.0206(13) 0.0173(13) -0.0003(10) -0.0011(10) -0.0027(10)
C47 0.0180(13) 0.0125(12) 0.0154(12) 0.0031(9) -0.0020(10) -0.0027(10)
C48 0.0188(13) 0.0145(12) 0.0159(12) 0.0007(9) 0.0003(10) 0.0002(10)
C49 0.0240(14) 0.0160(13) 0.0169(13) 0.0014(10) -0.0029(10) -0.0052(10)
C50 0.0169(13) 0.0252(15) 0.0237(14) 0.0053(11) -0.0049(11) -0.0042(11)
C51 0.0168(13) 0.0296(15) 0.0237(14) -0.0009(11) 0.0040(11) 0.0002(11)
C52 0.0194(13) 0.0260(14) 0.0149(13) -0.0007(10) -0.0010(10) -0.0009(11)
C53 0.0126(12) 0.0166(12) 0.0152(12) 0.0012(9) 0.0024(9) 0.0005(10)
C54 0.0195(13) 0.0174(13) 0.0207(14) -0.0019(10) -0.0030(10) -0.0009(10)
C55 0.0196(14) 0.0231(14) 0.0221(14) 0.0010(11) -0.0059(11) 0.0032(11)
C56 0.0213(14) 0.0170(13) 0.0258(14) 0.0006(10) 0.0033(11) 0.0032(11)
C57 0.0240(14) 0.0187(13) 0.0219(14) -0.0041(10) -0.0005(11) -0.0014(11)
C58 0.0194(13) 0.0203(13) 0.0162(13) -0.0019(10) -0.0028(10) -0.0001(11)
S5A 0.0163(4) 0.0171(4) 0.0180(4) 0.0027(3) 0.0030(3) 0.0006(3)
C9A 0.014(3) 0.053(5) 0.039(4) 0.015(2) -0.0018(19) 0.000(2)
C10A 0.032(3) 0.016(3) 0.042(3) -0.0099(16) 0.0248(19) -0.001(2)
S5B 0.023(3) 0.018(2) 0.030(3) 0.0009(18) 0.0034(19) 0.0004(18)

loop_
_atom_type_symbol
_atom_type_description
_atom_type_scat_dispersion_real
_atom_type_scat_dispersion_imag
_atom_type_scat_source
C C 0.0033 0.0016 'International Tables Vol C Tables 4.2.6.8 and 6.1.1.4'
H H 0.0000 0.0000 'International Tables Vol C Tables 4.2.6.8 and 6.1.1.4'
B B 0.0013 0.0007 'International Tables Vol C Tables 4.2.6.8 and 6.1.1.4'
O O 0.0106 0.0060 'International Tables Vol C Tables 4.2.6.8 and 6.1.1.4'
S S 0.1246 0.1234 'International Tables Vol C Tables 4.2.6.8 and 6.1.1.4'
V V 0.3005 0.5294 'International Tables Vol C Tables 4.2.6.8 and 6.1.1.4'

loop_
_geom_angle_atom_site_label_1
_geom_angle_atom_site_label_2
_geom_angle_atom_site_label_3
_geom_angle
_geom_angle_site_symmetry_1
_geom_angle_site_symmetry_3
_geom_angle_publ_flag
O1 V1 O6 99.72(8) . . ?
O1 V1 O3 97.06(8) . . ?
O6 V1 O3 89.10(7) . . ?
O1 V1 O5 97.58(8) . . ?
O6 V1 O5 87.28(7) . . ?
O3 V1 O5 165.32(7) . . ?
O1 V1 O4 95.89(8) . . ?
O6 V1 O4 164.32(7) . . ?
O3 V1 O4 90.45(7) . . ?
O5 V1 O4 89.21(7) . . ?
O1 V1 O2 174.40(8) . . ?
O6 V1 O2 85.81(7) . . ?
O3 V1 O2 83.78(7) . . ?
O5 V1 O2 81.77(7) . . ?
O4 V1 O2 78.56(7) . . ?
S1 O2 V1 127.24(10) . . ?
O2 S1 C1 104.98(13) . . ?
O2 S1 C2 103.69(13) . . ?
C1 S1 C2 97.88(15) . . ?
S1 C1 H1 109.5 . . ?
S1 C1 H1A 109.5 . . ?
H1 C1 H1A 109.5 . . ?
S1 C1 H1B 109.5 . . ?
H1 C1 H1B 109.5 . . ?
H1A C1 H1B 109.5 . . ?
S1 C2 H2 109.5 . . ?
S1 C2 H2A 109.5 . . ?
H2 C2 H2A 109.5 . . ?
S1 C2 H2B 109.5 . . ?
H2 C2 H2B 109.5 . . ?
H2A C2 H2B 109.5 . . ?
S2 C3 H3 109.5 . . ?
S2 C3 H3A 109.5 . . ?
H3 C3 H3A 109.5 . . ?
S2 C3 H3B 109.5 . . ?
H3 C3 H3B 109.5 . . ?
H3A C3 H3B 109.5 . . ?
S2 C4 H4 109.5 . . ?
S2 C4 H4A 109.5 . . ?
H4 C4 H4A 109.5 . . ?
S2 C4 H4B 109.5 . . ?
H4 C4 H4B 109.5 . . ?
H4A C4 H4B 109.5 . . ?
S3 C5 H5 109.5 . . ?
S3 C5 H5A 109.5 . . ?
H5 C5 H5A 109.5 . . ?
S3 C5 H5B 109.5 . . ?
H5 C5 H5B 109.5 . . ?
H5A C5 H5B 109.5 . . ?
S3 C6 H6 109.5 . . ?
S3 C6 H6A 109.5 . . ?
H6 C6 H6A 109.5 . . ?
S3 C6 H6B 109.5 . . ?
H6 C6 H6B 109.5 . . ?
H6A C6 H6B 109.5 . . ?
S4 C7 H7 109.5 . . ?
S4 C7 H7A 109.5 . . ?
H7 C7 H7A 109.5 . . ?
S4 C7 H7B 109.5 . . ?
H7 C7 H7B 109.5 . . ?
H7A C7 H7B 109.5 . . ?
S4 C8 H8 109.5 . . ?
S4 C8 H8A 109.5 . . ?
H8 C8 H8A 109.5 . . ?
S4 C8 H8B 109.5 . . ?
H8 C8 H8B 109.5 . . ?
H8A C8 H8B 109.5 . . ?
C19 B1 C30 108.34(19) . . ?
C19 B1 C14 108.3(2) . . ?
C30 B1 C14 110.4(2) . . ?
C19 B1 C25 111.0(2) . . ?
C30 B1 C25 109.9(2) . . ?
C14 B1 C25 108.92(19) . . ?
S2 O3 V1 121.92(10) . . ?
O3 S2 C3 105.16(12) . . ?
O3 S2 C4 101.79(12) . . ?
C3 S2 C4 99.75(14) . . ?
C16 C11 C17 118.5(2) . . ?
C16 C11 H11 120.7 . . ?
C17 C11 H11 120.7 . . ?
C27 C12 C26 119.9(2) . . ?
C27 C12 H12 120.1 . . ?
C26 C12 H12 120.1 . . ?
C31 C13 C32 119.7(2) . . ?
C31 C13 H13 120.1 . . ?
C32 C13 H13 120.1 . . ?
C35 B2 C41 108.6(2) . . ?
C35 B2 C53 108.6(2) . . ?
C41 B2 C53 111.1(2) . . ?
C35 B2 C47 110.9(2) . . ?
C41 B2 C47 109.8(2) . . ?
C53 B2 C47 107.9(2) . . ?
S3 O4 V1 121.91(10) . . ?
O4 S3 C5 102.30(12) . . ?
O4 S3 C6 104.56(12) . . ?
C5 S3 C6 98.61(14) . . ?
S4 O5 V1 123.15(10) . . ?
O5 S4 C7 102.60(11) . . ?
O5 S4 C8 104.56(12) . . ?
C7 S4 C8 98.79(13) . . ?
S5B O6 V1 128.4(2) . . ?
S5A O6 V1 122.42(10) . . ?
C15 C14 C18 114.2(2) . . ?
C15 C14 B1 124.9(2) . . ?
C18 C14 B1 120.9(2) . . ?
C16 C15 C14 123.3(2) . . ?
C16 C15 H15 118.3 . . ?
C14 C15 H15 118.3 . . ?
C11 C16 C15 120.5(2) . . ?
C11 C16 H16 119.8 . . ?
C15 C16 H16 119.8 . . ?
C18 C17 C11 120.3(2) . . ?
C18 C17 H17 119.9 . . ?
C11 C17 H17 119.9 . . ?
C17 C18 C14 123.1(2) . . ?
C17 C18 H18 118.4 . . ?
C14 C18 H18 118.4 . . ?
C24 C19 C20 114.9(2) . . ?
C24 C19 B1 124.9(2) . . ?
C20 C19 B1 119.8(2) . . ?
C21 C20 C19 123.0(2) . . ?
C21 C20 H20 118.5 . . ?
C19 C20 H20 118.5 . . ?
C20 C21 C22 120.0(2) . . ?
C20 C21 H21 120.0 . . ?
C22 C21 H21 120.0 . . ?
C23 C22 C21 119.2(2) . . ?
C23 C22 H22 120.4 . . ?
C21 C22 H22 120.4 . . ?
C22 C23 C24 119.9(2) . . ?
C22 C23 H23 120.1 . . ?
C24 C23 H23 120.1 . . ?
C23 C24 C19 122.9(2) . . ?
C23 C24 H24 118.5 . . ?
C19 C24 H24 118.5 . . ?
C26 C25 C29 114.4(2) . . ?
C26 C25 B1 124.4(2) . . ?
C29 C25 B1 121.2(2) . . ?
C12 C26 C25 123.4(2) . . ?
C12 C26 H26 118.3 . . ?
C25 C26 H26 118.3 . . ?
C12 C27 C28 119.0(2) . . ?
C12 C27 H27 120.5 . . ?
C28 C27 H27 120.5 . . ?
C27 C28 C29 120.4(2) . . ?
C27 C28 H28 119.8 . . ?
C29 C28 H28 119.8 . . ?
C28 C29 C25 123.0(2) . . ?
C28 C29 H29 118.5 . . ?
C25 C29 H29 118.5 . . ?
C34 C30 C31 114.5(2) . . ?
C34 C30 B1 123.6(2) . . ?
C31 C30 B1 121.9(2) . . ?
C13 C31 C30 123.5(2) . . ?
C13 C31 H31 118.3 . . ?
C30 C31 H31 118.3 . . ?
C33 C32 C13 118.8(2) . . ?
C33 C32 H32 120.6 . . ?
C13 C32 H32 120.6 . . ?
C32 C33 C34 120.7(2) . . ?
C32 C33 H33 119.6 . . ?
C34 C33 H33 119.6 . . ?
C33 C34 C30 122.7(2) . . ?
C33 C34 H34 118.6 . . ?
C30 C34 H34 118.6 . . ?
C36 C35 C40 115.2(2) . . ?
C36 C35 B2 121.5(2) . . ?
C40 C35 B2 123.1(2) . . ?
C35 C36 C37 122.6(2) . . ?
C35 C36 H36 118.7 . . ?
C37 C36 H36 118.7 . . ?
C38 C37 C36 120.4(3) . . ?
C38 C37 H37 119.8 . . ?
C36 C37 H37 119.8 . . ?
C37 C38 C39 118.7(2) . . ?
C37 C38 H38 120.7 . . ?
C39 C38 H38 120.7 . . ?
C38 C39 C40 120.4(3) . . ?
C38 C39 H39 119.8 . . ?
C40 C39 H39 119.8 . . ?
C39 C40 C35 122.7(2) . . ?
C39 C40 H40 118.6 . . ?
C35 C40 H40 118.6 . . ?
C42 C41 C46 114.4(2) . . ?
C42 C41 B2 124.3(2) . . ?
C46 C41 B2 121.3(2) . . ?
C43 C42 C41 123.4(2) . . ?
C43 C42 H42 118.3 . . ?
C41 C42 H42 118.3 . . ?
C44 C43 C42 120.2(2) . . ?
C44 C43 H43 119.9 . . ?
C42 C43 H43 119.9 . . ?
C45 C44 C43 118.5(2) . . ?
C45 C44 H44 120.7 . . ?
C43 C44 H44 120.7 . . ?
C44 C45 C46 120.2(2) . . ?
C44 C45 H45 119.9 . . ?
C46 C45 H45 119.9 . . ?
C45 C46 C41 123.3(2) . . ?
C45 C46 H46 118.4 . . ?
C41 C46 H46 118.4 . . ?
C52 C47 C48 114.4(2) . . ?
C52 C47 B2 123.7(2) . . ?
C48 C47 B2 121.8(2) . . ?
C49 C48 C47 123.3(2) . . ?
C49 C48 H48 118.4 . . ?
C47 C48 H48 118.4 . . ?
C48 C49 C50 120.1(2) . . ?
C48 C49 H49 119.9 . . ?
C50 C49 H49 119.9 . . ?
C51 C50 C49 118.8(2) . . ?
C51 C50 H50 120.6 . . ?
C49 C50 H50 120.6 . . ?
C50 C51 C52 120.0(2) . . ?
C50 C51 H51 120.0 . . ?
C52 C51 H51 120.0 . . ?
C51 C52 C47 123.4(2) . . ?
C51 C52 H52 118.3 . . ?
C47 C52 H52 118.3 . . ?
C58 C53 C54 114.4(2) . . ?
C58 C53 B2 122.0(2) . . ?
C54 C53 B2 123.5(2) . . ?
C55 C54 C53 123.3(2) . . ?
C55 C54 H54 118.4 . . ?
C53 C54 H54 118.4 . . ?
C56 C55 C54 120.1(2) . . ?
C56 C55 H55 119.9 . . ?
C54 C55 H55 119.9 . . ?
C55 C56 C57 118.8(2) . . ?
C55 C56 H56 120.6 . . ?
C57 C56 H56 120.6 . . ?
C56 C57 C58 120.1(2) . . ?
C56 C57 H57 119.9 . . ?
C58 C57 H57 119.9 . . ?
C57 C58 C53 123.2(2) . . ?
C57 C58 H58 118.4 . . ?
C53 C58 H58 118.4 . . ?
O6 S5A C9A 104.6(3) . . ?
O6 S5A C10A 103.0(3) . . ?
C9A S5A C10A 100.8(5) . . ?
S5A C9A H9 109.5 . . ?
S5A C9A H9A 109.5 . . ?
H9 C9A H9A 109.5 . . ?
S5A C9A H9B 109.5 . . ?
H9 C9A H9B 109.5 . . ?
H9A C9A H9B 109.5 . . ?
S5A C10A H10 109.5 . . ?
S5A C10A H10A 109.5 . . ?
H10 C10A H10A 109.5 . . ?
S5A C10A H10B 109.5 . . ?
H10 C10A H10B 109.5 . . ?
H10A C10A H10B 109.5 . . ?
O6 S5B C10B 98(2) . . ?
O6 S5B C9B 111.6(16) . . ?
C10B S5B C9B 95(3) . . ?

loop_
_geom_bond_atom_site_label_1
_geom_bond_atom_site_label_2
_geom_bond_distance
_geom_bond_site_symmetry_2
_geom_bond_publ_flag
V1 O1 1.5974(18) . ?
V1 O6 2.0009(17) . ?
V1 O3 2.0160(18) . ?
V1 O5 2.0195(18) . ?
V1 O4 2.0270(18) . ?
V1 O2 2.1841(17) . ?
O2 S1 1.5229(17) . ?
S1 C1 1.774(3) . ?
S1 C2 1.774(3) . ?
C1 H1 0.9800 . ?
C1 H1A 0.9800 . ?
C1 H1B 0.9800 . ?
C2 H2 0.9800 . ?
C2 H2A 0.9800 . ?
C2 H2B 0.9800 . ?
C3 S2 1.771(3) . ?
C3 H3 0.9800 . ?
C3 H3A 0.9800 . ?
C3 H3B 0.9800 . ?
C4 S2 1.775(3) . ?
C4 H4 0.9800 . ?
C4 H4A 0.9800 . ?
C4 H4B 0.9800 . ?
C5 S3 1.770(3) . ?
C5 H5 0.9800 . ?
C5 H5A 0.9800 . ?
C5 H5B 0.9800 . ?
C6 S3 1.784(3) . ?
C6 H6 0.9800 . ?
C6 H6A 0.9800 . ?
C6 H6B 0.9800 . ?
C7 S4 1.766(3) . ?
C7 H7 0.9800 . ?
C7 H7A 0.9800 . ?
C7 H7B 0.9800 . ?
C8 S4 1.774(3) . ?
C8 H8 0.9800 . ?
C8 H8A 0.9800 . ?
C8 H8B 0.9800 . ?
B1 C19 1.635(4) . ?
B1 C30 1.655(4) . ?
B1 C14 1.656(4) . ?
B1 C25 1.658(4) . ?
O3 S2 1.5422(18) . ?
C11 C16 1.377(4) . ?
C11 C17 1.387(4) . ?
C11 H11 0.9500 . ?
C12 C27 1.379(4) . ?
C12 C26 1.395(3) . ?
C12 H12 0.9500 . ?
C13 C31 1.386(3) . ?
C13 C32 1.391(4) . ?
C13 H13 0.9500 . ?
B2 C35 1.643(3) . ?
B2 C41 1.645(4) . ?
B2 C53 1.651(4) . ?
B2 C47 1.652(4) . ?
O4 S3 1.5373(18) . ?
O5 S4 1.5374(18) . ?
O6 S5B 1.490(5) . ?
O6 S5A 1.5479(17) . ?
C14 C15 1.400(3) . ?
C14 C18 1.410(3) . ?
C15 C16 1.388(3) . ?
C15 H15 0.9500 . ?
C16 H16 0.9500 . ?
C17 C18 1.385(4) . ?
C17 H17 0.9500 . ?
C18 H18 0.9500 . ?
C19 C24 1.399(3) . ?
C19 C20 1.407(3) . ?
C20 C21 1.383(4) . ?
C20 H20 0.9500 . ?
C21 C22 1.388(4) . ?
C21 H21 0.9500 . ?
C22 C23 1.380(4) . ?
C22 H22 0.9500 . ?
C23 C24 1.396(3) . ?
C23 H23 0.9500 . ?
C24 H24 0.9500 . ?
C25 C26 1.403(3) . ?
C25 C29 1.408(3) . ?
C26 H26 0.9500 . ?
C27 C28 1.384(4) . ?
C27 H27 0.9500 . ?
C28 C29 1.387(3) . ?
C28 H28 0.9500 . ?
C29 H29 0.9500 . ?
C30 C34 1.400(3) . ?
C30 C31 1.411(3) . ?
C31 H31 0.9500 . ?
C32 C33 1.378(4) . ?
C32 H32 0.9500 . ?
C33 C34 1.392(3) . ?
C33 H33 0.9500 . ?
C34 H34 0.9500 . ?
C35 C36 1.397(3) . ?
C35 C40 1.405(3) . ?
C36 C37 1.399(3) . ?
C36 H36 0.9500 . ?
C37 C38 1.382(4) . ?
C37 H37 0.9500 . ?
C38 C39 1.383(4) . ?
C38 H38 0.9500 . ?
C39 C40 1.391(3) . ?
C39 H39 0.9500 . ?
C40 H40 0.9500 . ?
C41 C42 1.396(3) . ?
C41 C46 1.406(3) . ?
C42 C43 1.387(3) . ?
C42 H42 0.9500 . ?
C43 C44 1.386(4) . ?
C43 H43 0.9500 . ?
C44 C45 1.383(4) . ?
C44 H44 0.9500 . ?
C45 C46 1.386(3) . ?
C45 H45 0.9500 . ?
C46 H46 0.9500 . ?
C47 C52 1.401(3) . ?
C47 C48 1.409(3) . ?
C48 C49 1.384(4) . ?
C48 H48 0.9500 . ?
C49 C50 1.391(4) . ?
C49 H49 0.9500 . ?
C50 C51 1.386(4) . ?
C50 H50 0.9500 . ?
C51 C52 1.390(4) . ?
C51 H51 0.9500 . ?
C52 H52 0.9500 . ?
C53 C58 1.399(3) . ?
C53 C54 1.400(3) . ?
C54 C55 1.393(4) . ?
C54 H54 0.9500 . ?
C55 C56 1.379(4) . ?
C55 H55 0.9500 . ?
C56 C57 1.383(4) . ?
C56 H56 0.9500 . ?
C57 C58 1.393(4) . ?
C57 H57 0.9500 . ?
C58 H58 0.9500 . ?
S5A C9A 1.771(8) . ?
S5A C10A 1.783(7) . ?
C9A H9 0.9800 . ?
C9A H9A 0.9800 . ?
C9A H9B 0.9800 . ?
C10A H10 0.9800 . ?
C10A H10A 0.9800 . ?
C10A H10B 0.9800 . ?
S5B C10B 1.788(16) . ?
S5B C9B 1.790(16) . ?

loop_
_geom_hbond_atom_site_label_D
_geom_hbond_atom_site_label_H
_geom_hbond_atom_site_label_A
_geom_hbond_distance_DH
_geom_hbond_distance_HA
_geom_hbond_distance_DA
_geom_hbond_angle_DHA
_geom_hbond_site_symmetry_A
C1 H1A O3 0.98 2.50 3.241(3) 132.3 .
C3 H3B O1 0.98 2.62 3.311(3) 127.4 .
C6 H6B O1 0.98 2.61 3.250(3) 122.9 .

loop_
_geom_torsion_atom_site_label_1
_geom_torsion_atom_site_label_2
_geom_torsion_atom_site_label_3
_geom_torsion_atom_site_label_4
_geom_torsion
_geom_torsion_site_symmetry_1
_geom_torsion_site_symmetry_2
_geom_torsion_site_symmetry_3
_geom_torsion_site_symmetry_4
_geom_torsion_publ_flag
V1 O2 S1 C1 91.93(15) . . . . ?
V1 O2 S1 C2 -165.87(14) . . . . ?
V1 O3 S2 C3 -87.04(15) . . . . ?
V1 O3 S2 C4 169.32(13) . . . . ?
V1 O4 S3 C5 178.91(13) . . . . ?
V1 O4 S3 C6 -78.68(15) . . . . ?
V1 O5 S4 C7 -146.32(13) . . . . ?
V1 O5 S4 C8 110.97(14) . . . . ?
C19 B1 C14 C15 123.9(2) . . . . ?
C30 B1 C14 C15 5.4(3) . . . . ?
C25 B1 C14 C15 -115.3(3) . . . . ?
C19 B1 C14 C18 -54.1(3) . . . . ?
C30 B1 C14 C18 -172.6(2) . . . . ?
C25 B1 C14 C18 66.7(3) . . . . ?
C18 C14 C15 C16 -2.2(4) . . . . ?
B1 C14 C15 C16 179.6(2) . . . . ?
C17 C11 C16 C15 0.9(4) . . . . ?
C14 C15 C16 C11 0.9(4) . . . . ?
C16 C11 C17 C18 -1.3(4) . . . . ?
C11 C17 C18 C14 -0.2(4) . . . . ?
C15 C14 C18 C17 1.9(4) . . . . ?
B1 C14 C18 C17 -179.9(2) . . . . ?
C30 B1 C19 C24 -100.2(3) . . . . ?
C14 B1 C19 C24 140.0(2) . . . . ?
C25 B1 C19 C24 20.5(3) . . . . ?
C30 B1 C19 C20 72.5(3) . . . . ?
C14 B1 C19 C20 -47.3(3) . . . . ?
C25 B1 C19 C20 -166.8(2) . . . . ?
C24 C19 C20 C21 1.6(4) . . . . ?
B1 C19 C20 C21 -171.9(2) . . . . ?
C19 C20 C21 C22 0.0(4) . . . . ?
C20 C21 C22 C23 -1.1(4) . . . . ?
C21 C22 C23 C24 0.4(4) . . . . ?
C22 C23 C24 C19 1.4(4) . . . . ?
C20 C19 C24 C23 -2.3(4) . . . . ?
B1 C19 C24 C23 170.8(2) . . . . ?
C19 B1 C25 C26 -127.2(2) . . . . ?
C30 B1 C25 C26 -7.4(3) . . . . ?
C14 B1 C25 C26 113.7(3) . . . . ?
C19 B1 C25 C29 52.2(3) . . . . ?
C30 B1 C25 C29 172.1(2) . . . . ?
C14 B1 C25 C29 -66.9(3) . . . . ?
C27 C12 C26 C25 0.3(4) . . . . ?
C29 C25 C26 C12 0.3(4) . . . . ?
B1 C25 C26 C12 179.8(2) . . . . ?
C26 C12 C27 C28 -0.5(4) . . . . ?
C12 C27 C28 C29 0.1(4) . . . . ?
C27 C28 C29 C25 0.5(4) . . . . ?
C26 C25 C29 C28 -0.7(4) . . . . ?
B1 C25 C29 C28 179.8(2) . . . . ?
C19 B1 C30 C34 2.1(3) . . . . ?
C14 B1 C30 C34 120.5(2) . . . . ?
C25 B1 C30 C34 -119.3(2) . . . . ?
C19 B1 C30 C31 -177.3(2) . . . . ?
C14 B1 C30 C31 -58.8(3) . . . . ?
C25 B1 C30 C31 61.3(3) . . . . ?
C32 C13 C31 C30 0.1(4) . . . . ?
C34 C30 C31 C13 -0.9(4) . . . . ?
B1 C30 C31 C13 178.4(2) . . . . ?
C31 C13 C32 C33 0.4(4) . . . . ?
C13 C32 C33 C34 -0.1(4) . . . . ?
C32 C33 C34 C30 -0.8(4) . . . . ?
C31 C30 C34 C33 1.3(3) . . . . ?
B1 C30 C34 C33 -178.1(2) . . . . ?
C41 B2 C35 C36 91.9(3) . . . . ?
C53 B2 C35 C36 -29.0(3) . . . . ?
C47 B2 C35 C36 -147.3(2) . . . . ?
C41 B2 C35 C40 -83.0(3) . . . . ?
C53 B2 C35 C40 156.1(2) . . . . ?
C47 B2 C35 C40 37.8(3) . . . . ?
C40 C35 C36 C37 -0.9(4) . . . . ?
B2 C35 C36 C37 -176.1(2) . . . . ?
C35 C36 C37 C38 -0.2(4) . . . . ?
C36 C37 C38 C39 0.8(4) . . . . ?
C37 C38 C39 C40 -0.3(4) . . . . ?
C38 C39 C40 C35 -0.8(4) . . . . ?
C36 C35 C40 C39 1.3(4) . . . . ?
B2 C35 C40 C39 176.6(2) . . . . ?
C35 B2 C41 C42 16.5(3) . . . . ?
C53 B2 C41 C42 135.8(2) . . . . ?
C47 B2 C41 C42 -104.9(3) . . . . ?
C35 B2 C41 C46 -164.2(2) . . . . ?
C53 B2 C41 C46 -44.9(3) . . . . ?
C47 B2 C41 C46 74.4(3) . . . . ?
C46 C41 C42 C43 -1.4(4) . . . . ?
B2 C41 C42 C43 178.0(2) . . . . ?
C41 C42 C43 C44 1.0(4) . . . . ?
C42 C43 C44 C45 0.2(4) . . . . ?
C43 C44 C45 C46 -0.9(4) . . . . ?
C44 C45 C46 C41 0.4(4) . . . . ?
C42 C41 C46 C45 0.7(4) . . . . ?
B2 C41 C46 C45 -178.7(2) . . . . ?
C35 B2 C47 C52 -145.0(2) . . . . ?
C41 B2 C47 C52 -25.0(3) . . . . ?
C53 B2 C47 C52 96.3(3) . . . . ?
C35 B2 C47 C48 39.5(3) . . . . ?
C41 B2 C47 C48 159.6(2) . . . . ?
C53 B2 C47 C48 -79.2(3) . . . . ?
C52 C47 C48 C49 -1.0(4) . . . . ?
B2 C47 C48 C49 174.8(2) . . . . ?
C47 C48 C49 C50 0.7(4) . . . . ?
C48 C49 C50 C51 0.3(4) . . . . ?
C49 C50 C51 C52 -0.7(4) . . . . ?
C50 C51 C52 C47 0.3(4) . . . . ?
C48 C47 C52 C51 0.5(4) . . . . ?
B2 C47 C52 C51 -175.2(2) . . . . ?
C35 B2 C53 C58 -80.8(3) . . . . ?
C41 B2 C53 C58 159.8(2) . . . . ?
C47 B2 C53 C58 39.4(3) . . . . ?
C35 B2 C53 C54 96.2(3) . . . . ?
C41 B2 C53 C54 -23.2(3) . . . . ?
C47 B2 C53 C54 -143.6(2) . . . . ?
C58 C53 C54 C55 -1.2(4) . . . . ?
B2 C53 C54 C55 -178.4(2) . . . . ?
C53 C54 C55 C56 -0.2(4) . . . . ?
C54 C55 C56 C57 1.4(4) . . . . ?
C55 C56 C57 C58 -1.3(4) . . . . ?
C56 C57 C58 C53 -0.1(4) . . . . ?
C54 C53 C58 C57 1.3(4) . . . . ?
B2 C53 C58 C57 178.6(2) . . . . ?
V1 O6 S5A C9A -68.7(4) . . . . ?
V1 O6 S5A C10A -173.7(3) . . . . ?
V1 O6 S5B C10B 155(2) . . . . ?
V1 O6 S5B C9B 56.6(16) . . . . ?
